data_2206567
loop_
_publ_author_name
'Bellabarba, Ronan M.'
'Nieuwenhuyzen, Mark'
'Saunders, Graham C.'

_publ_section_title
;(Acetonitrile-\k<i>N</i>){1,2-bis[bis(pentafluorophenyl)phosphino]ethane-\k^2^<i>P</i>,<i>P</i>}(\h^5^-pentamethylcyclopentadienyl)ruthenium(II)
 hexafluorophosphate
;
_journal_coeditor_code WK6052
_journal_issue 8
_journal_name_full 'Acta Crystallographica Section E'
_journal_page_first m1588
_journal_page_last m1589
_journal_paper_doi 10.1107/S1600536805020052
_journal_volume 61
_journal_year 2005
_chemical_formula_iupac '[Ru (C10 H15) (C26 H4 F20 P2) (C2 H3 N)] P F6'
_chemical_formula_moiety 'C38 H22 F20 N P2 Ru + , F6 P -'
_chemical_formula_sum 'C38 H22 F26 N P3 Ru'
_chemical_formula_weight 1180.55
_chemical_name_systematic
;
(Acetonitrile-\kN){1,2-bis[bis(pentafluorophenyl)phosphino]ethane-
\k^2^P,P}(\h^5^-pentamethylcyclopentadienyl)ruthenium(II) hexafluorophosphate
;
_space_group_IT_number 14
_symmetry_cell_setting monoclinic
_symmetry_space_group_name_Hall '-P 2yn'
_symmetry_space_group_name_H-M 'P 1 21/n 1'
_atom_sites_solution_hydrogens 'geom and difmap for Me H'
_atom_sites_solution_primary direct
_atom_sites_solution_secondary difmap
_audit_creation_method SHELXL97
_cell_angle_alpha 90.00
_cell_angle_beta 98.062(2)
_cell_angle_gamma 90.00
_cell_formula_units_Z 4
_cell_length_a 12.5380(9)
_cell_length_b 10.6157(8)
_cell_length_c 31.760(2)
_cell_measurement_reflns_used 5351
_cell_measurement_temperature 153(2)
_cell_measurement_theta_max 50
_cell_measurement_theta_min 4
_cell_volume 4185.5(5)
_computing_cell_refinement 'SAINT (Bruker, 2002)'
_computing_data_collection 'SMART (Bruker, 2001)'
_computing_data_reduction 'SHELXTL (Bruker, 2001) and SAINT'
_computing_molecular_graphics SHELXTL
_computing_publication_material SHELXTL
_computing_structure_refinement 'SHELXL97 (Sheldrick, 1997)'
_computing_structure_solution 'SHELXS97 (Sheldrick, 1997)'
_diffrn_ambient_temperature 153(2)
_diffrn_measured_fraction_theta_full 0.985
_diffrn_measured_fraction_theta_max 0.985
_diffrn_measurement_device_type 'Bruker SMART 1000 CCD area-detector'
_diffrn_measurement_method '\f and \w'
_diffrn_radiation_monochromator graphite
_diffrn_radiation_source 'fine-focus sealed tube'
_diffrn_radiation_type MoK\a
_diffrn_radiation_wavelength 0.71073
_diffrn_reflns_av_R_equivalents 0.0976
_diffrn_reflns_av_sigmaI/netI 0.0988
_diffrn_reflns_limit_h_max 16
_diffrn_reflns_limit_h_min -16
_diffrn_reflns_limit_k_max 13
_diffrn_reflns_limit_k_min -13
_diffrn_reflns_limit_l_max 40
_diffrn_reflns_limit_l_min -41
_diffrn_reflns_number 37499
_diffrn_reflns_theta_full 27.50
_diffrn_reflns_theta_max 27.50
_diffrn_reflns_theta_min 1.30
_diffrn_standards_decay_% 0
_diffrn_standards_interval_count 0
_diffrn_standards_number 0
_exptl_absorpt_coefficient_mu 0.638
_exptl_absorpt_correction_T_max 0.9507
_exptl_absorpt_correction_T_min 0.7753
_exptl_absorpt_correction_type multi-scan
_exptl_absorpt_process_details '(SADABS; Sheldrick, 1996)'
_exptl_crystal_colour red
_exptl_crystal_density_diffrn 1.874
_exptl_crystal_density_method 'not measured'
_exptl_crystal_description needle
_exptl_crystal_F_000 2320
_exptl_crystal_size_max 0.42
_exptl_crystal_size_mid 0.10
_exptl_crystal_size_min 0.08
_refine_diff_density_max 0.673
_refine_diff_density_min -0.826
_refine_ls_extinction_method none
_refine_ls_goodness_of_fit_ref 0.936
_refine_ls_hydrogen_treatment constr
_refine_ls_matrix_type full
_refine_ls_number_parameters 627
_refine_ls_number_reflns 9479
_refine_ls_number_restraints 0
_refine_ls_restrained_S_all 0.936
_refine_ls_R_factor_all 0.0975
_refine_ls_R_factor_gt 0.0470
_refine_ls_shift/su_max 0.000
_refine_ls_shift/su_mean 0.000
_refine_ls_structure_factor_coef Fsqd
_refine_ls_weighting_details 'calc w = 1/[\s^2^(Fo^2^)+(0.0422P)^2^] where P = (Fo^2^+2Fc^2^)/3'
_refine_ls_weighting_scheme calc
_refine_ls_wR_factor_gt 0.0905
_refine_ls_wR_factor_ref 0.1091
_reflns_number_gt 5575
_reflns_number_total 9479
_reflns_threshold_expression I>2\s(I)
_cod_data_source_file wk6052.cif
_cod_data_source_block I
_cod_depositor_comments
;
The following automatic conversions were performed:
'_symmetry_cell_setting' value 'Monoclinic' changed to 'monoclinic'
according to '/home/saulius/struct/CIF-dictionaries/cif_core.dic'
dictionary named 'cif_core.dic' version 2.4.1 from 2010-06-29.

Automatic conversion script
Id: cif_fix_enum 1527 2010-12-29 10:47:43Z saulius 

The following automatic conversions were performed:

'_symmetry_cell_setting' value 'Monoclinic' changed to 'monoclinic'
according to /home/saulius/struct/CIF-dictionaries/cif_core.dic
dictionary named 'cif_core.dic' version 2.4.1 from 2010-06-29.

Automatic conversion script
Id: cif_fix_values 1715 2011-07-08 13:25:40Z adriana 
;
_cod_original_cell_volume 4185.4(5)
_cod_original_sg_symbol_H-M 'P 21/n '
_cod_database_code 2206567
_cod_database_fobs_code 2206567

loop_
_symmetry_equiv_pos_as_xyz
'x, y, z'
'-x+1/2, y+1/2, -z+1/2'
'-x, -y, -z'
'x-1/2, -y-1/2, z-1/2'

loop_
_atom_site_label
_atom_site_fract_x
_atom_site_fract_y
_atom_site_fract_z
_atom_site_U_iso_or_equiv
_atom_site_adp_type
_atom_site_calc_flag
_atom_site_refinement_flags
_atom_site_occupancy
_atom_site_type_symbol
Ru1 0.11895(3) 0.13441(3) 0.386595(10) 0.02476(9) Uani d . 1 Ru
C1 0.1383(4) 0.0814(4) 0.45544(13) 0.0344(10) Uani d . 1 C
C2 0.0259(3) 0.0940(4) 0.44016(13) 0.0338(10) Uani d . 1 C
C3 -0.0011(3) 0.0004(4) 0.40794(13) 0.0334(10) Uani d . 1 C
C4 0.0929(3) -0.0680(4) 0.40313(13) 0.0326(10) Uani d . 1 C
C5 0.1810(3) -0.0172(4) 0.43183(13) 0.0310(10) Uani d . 1 C
C6 0.1987(4) 0.1406(4) 0.49471(13) 0.0426(11) Uani d . 1 C
H6A 0.1538 0.2057 0.5053 0.064 Uiso calc R 1 H
H6B 0.2653 0.1788 0.4878 0.064 Uiso calc R 1 H
H6C 0.2163 0.0760 0.5166 0.064 Uiso calc R 1 H
C7 -0.0529(4) 0.1709(4) 0.46049(15) 0.0489(13) Uani d . 1 C
H7A -0.0822 0.1200 0.4819 0.073 Uiso calc R 1 H
H7B -0.1117 0.1981 0.4388 0.073 Uiso calc R 1 H
H7C -0.0164 0.2451 0.4741 0.073 Uiso calc R 1 H
C8 -0.1145(4) -0.0332(5) 0.38813(15) 0.0479(13) Uani d . 1 C
H8A -0.1122 -0.0757 0.3609 0.072 Uiso calc R 1 H
H8B -0.1577 0.0437 0.3834 0.072 Uiso calc R 1 H
H8C -0.1470 -0.0895 0.4073 0.072 Uiso calc R 1 H
C9 0.1016(4) -0.1771(4) 0.37448(15) 0.0471(13) Uani d . 1 C
H9A 0.1719 -0.1755 0.3644 0.071 Uiso calc R 1 H
H9B 0.0444 -0.1721 0.3501 0.071 Uiso calc R 1 H
H9C 0.0941 -0.2556 0.3901 0.071 Uiso calc R 1 H
C10 0.2918(4) -0.0755(4) 0.43991(16) 0.0464(12) Uani d . 1 C
H10A 0.2859 -0.1630 0.4491 0.070 Uiso calc R 1 H
H10B 0.3367 -0.0279 0.4622 0.070 Uiso calc R 1 H
H10C 0.3247 -0.0734 0.4137 0.070 Uiso calc R 1 H
P1 0.01571(8) 0.27318(10) 0.34249(3) 0.0243(2) Uani d . 1 P
C11A -0.0839(3) 0.3702(4) 0.36536(11) 0.0253(8) Uani d . 1 C
C12A -0.1899(3) 0.3329(4) 0.36497(13) 0.0322(10) Uani d . 1 C
F12A -0.22560(18) 0.2244(2) 0.34630(8) 0.0442(7) Uani d . 1 F
C13A -0.2644(3) 0.4012(4) 0.38383(14) 0.0368(11) Uani d . 1 C
F13A -0.3655(2) 0.3605(3) 0.38198(9) 0.0552(8) Uani d . 1 F
C14A -0.2331(4) 0.5123(4) 0.40430(14) 0.0396(11) Uani d . 1 C
F14A -0.3026(2) 0.5787(3) 0.42356(9) 0.0577(8) Uani d . 1 F
C15A -0.1292(4) 0.5530(4) 0.40570(13) 0.0361(11) Uani d . 1 C
F15A -0.0969(2) 0.6597(2) 0.42586(9) 0.0553(8) Uani d . 1 F
C16A -0.0572(3) 0.4830(4) 0.38573(13) 0.0305(10) Uani d . 1 C
F16A 0.04305(19) 0.5298(2) 0.38709(8) 0.0406(6) Uani d . 1 F
C11B -0.0692(3) 0.2292(4) 0.29221(12) 0.0284(9) Uani d . 1 C
C12B -0.0825(3) 0.1088(4) 0.27615(13) 0.0314(10) Uani d . 1 C
F12B -0.03597(19) 0.0094(2) 0.29806(8) 0.0391(6) Uani d . 1 F
C13B -0.1424(4) 0.0806(5) 0.23738(14) 0.0396(11) Uani d . 1 C
F13B -0.1493(2) -0.0382(3) 0.22318(8) 0.0530(7) Uani d . 1 F
C14B -0.1957(4) 0.1761(5) 0.21398(14) 0.0428(12) Uani d . 1 C
F14B -0.2558(2) 0.1507(3) 0.17677(8) 0.0633(9) Uani d . 1 F
C15B -0.1852(3) 0.2980(5) 0.22826(14) 0.0396(11) Uani d . 1 C
F15B -0.2360(2) 0.3917(3) 0.20523(8) 0.0529(7) Uani d . 1 F
C16B -0.1228(3) 0.3231(4) 0.26627(13) 0.0304(10) Uani d . 1 C
F16B -0.11495(18) 0.4451(2) 0.27840(7) 0.0378(6) Uani d . 1 F
C1A 0.1091(3) 0.3770(4) 0.31799(12) 0.0283(9) Uani d . 1 C
H1A1 0.1290 0.3347 0.2924 0.034 Uiso calc R 1 H
H1A2 0.0708 0.4558 0.3086 0.034 Uiso calc R 1 H
C2A 0.2128(3) 0.4109(4) 0.34770(12) 0.0291(9) Uani d . 1 C
H2A1 0.2033 0.4932 0.3613 0.035 Uiso calc R 1 H
H2A2 0.2731 0.4190 0.3308 0.035 Uiso calc R 1 H
P2 0.24670(8) 0.28992(10) 0.38917(3) 0.0261(2) Uani d . 1 P
C21A 0.3767(3) 0.2212(4) 0.38038(14) 0.0314(10) Uani d . 1 C
C22A 0.4452(3) 0.1681(4) 0.41375(15) 0.0371(11) Uani d . 1 C
F22A 0.4254(2) 0.1869(2) 0.45387(8) 0.0457(7) Uani d . 1 F
C23A 0.5333(4) 0.0951(4) 0.40833(19) 0.0478(13) Uani d . 1 C
F23A 0.5957(2) 0.0465(3) 0.44162(11) 0.0735(10) Uani d . 1 F
C24A 0.5545(4) 0.0730(5) 0.3679(2) 0.0575(16) Uani d . 1 C
F24A 0.6387(2) -0.0004(3) 0.36203(13) 0.0825(11) Uani d . 1 F
C25A 0.4908(4) 0.1249(5) 0.33344(18) 0.0527(14) Uani d . 1 C
F25A 0.5121(2) 0.1039(3) 0.29398(11) 0.0774(10) Uani d . 1 F
C26A 0.4045(4) 0.1966(4) 0.34006(15) 0.0394(11) Uani d . 1 C
F26A 0.3439(2) 0.2439(3) 0.30516(8) 0.0481(7) Uani d . 1 F
C21B 0.2839(3) 0.4011(4) 0.43330(13) 0.0311(10) Uani d . 1 C
C22B 0.2068(4) 0.4407(4) 0.45785(13) 0.0349(10) Uani d . 1 C
F22B 0.1089(2) 0.3850(2) 0.45389(8) 0.0421(6) Uani d . 1 F
C23B 0.2221(4) 0.5382(4) 0.48622(14) 0.0423(12) Uani d . 1 C
F23B 0.1433(3) 0.5716(3) 0.50852(9) 0.0625(8) Uani d . 1 F
C24B 0.3180(5) 0.6007(5) 0.49196(15) 0.0523(14) Uani d . 1 C
F24B 0.3349(3) 0.6951(3) 0.52025(9) 0.0691(9) Uani d . 1 F
C25B 0.3983(4) 0.5671(4) 0.46856(15) 0.0453(13) Uani d . 1 C
F25B 0.4913(2) 0.6298(3) 0.47281(9) 0.0606(8) Uani d . 1 F
C26B 0.3801(4) 0.4689(4) 0.43942(14) 0.0356(11) Uani d . 1 C
F26B 0.45955(19) 0.4423(2) 0.41727(9) 0.0454(7) Uani d . 1 F
N1S 0.1761(3) 0.0731(3) 0.33285(10) 0.0268(8) Uani d . 1 N
C2S 0.2011(3) 0.0292(4) 0.30337(14) 0.0310(10) Uani d . 1 C
C3S 0.2301(4) -0.0259(5) 0.26464(14) 0.0494(13) Uani d . 1 C
H3S1 0.1680 -0.0223 0.2422 0.074 Uiso calc R 1 H
H3S2 0.2515 -0.1139 0.2699 0.074 Uiso calc R 1 H
H3S3 0.2902 0.0213 0.2557 0.074 Uiso calc R 1 H
P3 0.40845(10) 0.71325(12) 0.33113(4) 0.0385(3) Uani d . 1 P
F31 0.5311(2) 0.7346(3) 0.34824(10) 0.0687(9) Uani d . 1 F
F32 0.3840(2) 0.6759(3) 0.37704(9) 0.0632(9) Uani d . 1 F
F33 0.4288(2) 0.7504(3) 0.28423(9) 0.0632(8) Uani d . 1 F
F34 0.2840(2) 0.6917(3) 0.31325(9) 0.0564(8) Uani d . 1 F
F35 0.4325(2) 0.5692(3) 0.32137(9) 0.0564(8) Uani d . 1 F
F36 0.3821(2) 0.8565(2) 0.34084(9) 0.0568(8) Uani d . 1 F

loop_
_atom_site_aniso_label
_atom_site_aniso_U_11
_atom_site_aniso_U_22
_atom_site_aniso_U_33
_atom_site_aniso_U_12
_atom_site_aniso_U_13
_atom_site_aniso_U_23
Ru1 0.02723(18) 0.02367(17) 0.02360(17) 0.00175(15) 0.00433(12) 0.00038(15)
C1 0.044(3) 0.029(2) 0.031(2) 0.003(2) 0.010(2) 0.0092(19)
C2 0.039(3) 0.035(3) 0.031(2) 0.004(2) 0.015(2) 0.0086(19)
C3 0.040(3) 0.027(2) 0.035(2) -0.004(2) 0.009(2) 0.0088(19)
C4 0.041(3) 0.025(2) 0.033(2) -0.003(2) 0.010(2) 0.0072(19)
C5 0.040(3) 0.023(2) 0.031(2) 0.0073(19) 0.0073(19) 0.0087(18)
C6 0.057(3) 0.040(3) 0.030(2) 0.006(2) 0.006(2) 0.005(2)
C7 0.057(3) 0.047(3) 0.049(3) 0.010(2) 0.027(3) 0.015(2)
C8 0.041(3) 0.052(3) 0.052(3) -0.011(2) 0.010(2) 0.010(3)
C9 0.066(3) 0.025(2) 0.052(3) -0.007(2) 0.013(3) -0.003(2)
C10 0.048(3) 0.041(3) 0.048(3) 0.010(2) 0.002(2) 0.012(2)
P1 0.0239(5) 0.0253(6) 0.0234(5) 0.0000(4) 0.0026(4) -0.0004(4)
C11A 0.031(2) 0.025(2) 0.0198(19) -0.0004(19) 0.0047(16) 0.0007(17)
C12A 0.035(2) 0.032(3) 0.029(2) -0.0006(19) 0.0029(19) 0.0005(19)
F12A 0.0308(14) 0.0447(16) 0.0590(18) -0.0066(12) 0.0125(12) -0.0120(13)
C13A 0.032(3) 0.047(3) 0.034(3) 0.004(2) 0.011(2) 0.005(2)
F13A 0.0368(16) 0.0644(19) 0.069(2) 0.0035(14) 0.0224(14) -0.0053(16)
C14A 0.051(3) 0.040(3) 0.031(2) 0.021(2) 0.017(2) 0.005(2)
F14A 0.0669(19) 0.0585(19) 0.0531(18) 0.0256(16) 0.0272(15) -0.0024(15)
C15A 0.054(3) 0.027(2) 0.028(2) 0.007(2) 0.006(2) -0.0041(19)
F15A 0.076(2) 0.0374(17) 0.0552(18) 0.0038(14) 0.0175(15) -0.0154(13)
C16A 0.034(2) 0.027(2) 0.030(2) 0.0031(19) 0.0033(19) 0.0042(18)
F16A 0.0422(15) 0.0306(14) 0.0495(16) -0.0077(12) 0.0074(12) -0.0119(12)
C11B 0.025(2) 0.035(2) 0.025(2) -0.0009(19) 0.0061(17) 0.0017(19)
C12B 0.027(2) 0.035(3) 0.033(2) -0.0014(19) 0.0066(18) -0.0035(19)
F12B 0.0419(15) 0.0299(14) 0.0446(15) -0.0034(11) 0.0023(12) -0.0075(12)
C13B 0.037(3) 0.045(3) 0.037(3) -0.009(2) 0.007(2) -0.018(2)
F13B 0.0536(17) 0.0562(18) 0.0483(17) -0.0147(14) 0.0044(14) -0.0241(14)
C14B 0.036(3) 0.063(3) 0.027(2) -0.006(2) -0.005(2) -0.011(2)
F14B 0.0589(18) 0.091(2) 0.0336(15) -0.0083(17) -0.0157(13) -0.0137(16)
C15B 0.030(2) 0.056(3) 0.031(2) 0.000(2) 0.002(2) 0.008(2)
F15B 0.0505(17) 0.071(2) 0.0330(15) 0.0090(15) -0.0099(12) 0.0093(14)
C16B 0.027(2) 0.036(3) 0.027(2) -0.0011(18) 0.0010(18) -0.0025(19)
F16B 0.0409(15) 0.0375(15) 0.0333(14) 0.0045(12) -0.0008(11) 0.0050(11)
C1A 0.026(2) 0.033(2) 0.027(2) -0.0014(19) 0.0031(17) -0.0009(19)
C2A 0.025(2) 0.032(2) 0.030(2) -0.0053(18) 0.0023(17) 0.0031(18)
P2 0.0255(6) 0.0279(6) 0.0242(5) 0.0011(5) 0.0006(4) -0.0017(5)
C21A 0.028(2) 0.028(2) 0.037(2) -0.0032(18) 0.0010(19) -0.0030(19)
C22A 0.033(2) 0.032(3) 0.043(3) -0.0020(19) -0.006(2) -0.012(2)
F22A 0.0494(16) 0.0422(15) 0.0407(16) 0.0090(13) -0.0100(13) -0.0002(13)
C23A 0.029(3) 0.032(3) 0.077(4) 0.003(2) -0.009(3) -0.009(3)
F23A 0.0492(18) 0.0526(19) 0.108(3) 0.0183(15) -0.0249(18) -0.0076(18)
C24A 0.025(3) 0.050(3) 0.098(5) -0.004(2) 0.013(3) -0.028(3)
F24A 0.0333(17) 0.066(2) 0.151(3) 0.0068(15) 0.0211(19) -0.034(2)
C25A 0.034(3) 0.061(4) 0.068(4) -0.008(3) 0.024(3) -0.027(3)
F25A 0.063(2) 0.092(3) 0.087(2) -0.0090(18) 0.0463(18) -0.037(2)
C26A 0.033(3) 0.046(3) 0.040(3) -0.006(2) 0.008(2) -0.010(2)
F26A 0.0518(17) 0.0596(18) 0.0351(15) -0.0093(14) 0.0142(13) -0.0070(13)
C21B 0.038(3) 0.024(2) 0.030(2) 0.0091(18) -0.0005(19) 0.0008(18)
C22B 0.048(3) 0.031(3) 0.025(2) 0.003(2) 0.001(2) 0.0052(19)
F22B 0.0463(16) 0.0408(16) 0.0423(15) 0.0066(13) 0.0167(12) -0.0004(12)
C23B 0.067(3) 0.035(3) 0.025(2) 0.008(3) 0.007(2) -0.002(2)
F23B 0.098(2) 0.0507(18) 0.0421(17) 0.0231(17) 0.0206(16) -0.0075(14)
C24B 0.085(4) 0.035(3) 0.031(3) 0.009(3) -0.013(3) -0.007(2)
F24B 0.120(3) 0.0408(17) 0.0405(17) 0.0050(18) -0.0106(17) -0.0196(14)
C25B 0.052(3) 0.036(3) 0.040(3) -0.001(2) -0.020(2) -0.003(2)
F25B 0.0635(19) 0.0414(16) 0.066(2) -0.0095(15) -0.0272(15) -0.0095(15)
C26B 0.038(3) 0.033(3) 0.032(2) 0.003(2) -0.009(2) -0.002(2)
F26B 0.0336(15) 0.0391(16) 0.0623(18) -0.0032(12) 0.0020(13) -0.0102(13)
N1S 0.0259(18) 0.0254(19) 0.0288(19) 0.0000(15) 0.0032(15) -0.0003(15)
C2S 0.032(2) 0.030(2) 0.030(2) 0.0037(19) 0.0029(19) 0.0013(19)
C3S 0.067(3) 0.055(3) 0.029(3) 0.018(3) 0.012(2) -0.004(2)
P3 0.0419(7) 0.0380(7) 0.0364(7) -0.0014(6) 0.0082(5) -0.0006(6)
F31 0.0456(18) 0.079(2) 0.076(2) -0.0089(16) -0.0086(16) -0.0006(18)
F32 0.090(2) 0.0595(19) 0.0432(17) 0.0183(17) 0.0217(16) 0.0120(14)
F33 0.064(2) 0.084(2) 0.0467(18) 0.0111(17) 0.0239(15) 0.0129(16)
F34 0.0431(17) 0.0541(18) 0.072(2) 0.0021(14) 0.0070(14) -0.0095(15)
F35 0.0586(19) 0.0450(17) 0.065(2) 0.0121(14) 0.0082(15) -0.0106(15)
F36 0.078(2) 0.0362(16) 0.0549(18) -0.0010(15) 0.0062(15) -0.0038(14)

loop_
_atom_type_symbol
_atom_type_description
_atom_type_scat_dispersion_real
_atom_type_scat_dispersion_imag
_atom_type_scat_source
C C 0.0033 0.0016 'International Tables Vol C Tables 4.2.6.8 and 6.1.1.4'
H H 0.0000 0.0000 'International Tables Vol C Tables 4.2.6.8 and 6.1.1.4'
N N 0.0061 0.0033 'International Tables Vol C Tables 4.2.6.8 and 6.1.1.4'
F F 0.0171 0.0103 'International Tables Vol C Tables 4.2.6.8 and 6.1.1.4'
P P 0.1023 0.0942 'International Tables Vol C Tables 4.2.6.8 and 6.1.1.4'
Ru Ru -1.2594 0.8363 'International Tables Vol C Tables 4.2.6.8 and 6.1.1.4'

loop_
_geom_angle_atom_site_label_1
_geom_angle_atom_site_label_2
_geom_angle_atom_site_label_3
_geom_angle
N1S Ru1 C5 100.19(14)
N1S Ru1 C2 148.71(15)
C5 Ru1 C2 62.76(15)
N1S Ru1 C1 137.05(14)
C5 Ru1 C1 37.50(14)
C2 Ru1 C1 37.33(15)
N1S Ru1 C3 112.23(14)
C5 Ru1 C3 62.26(15)
C2 Ru1 C3 37.31(15)
C1 Ru1 C3 62.03(16)
N1S Ru1 C4 88.30(14)
C5 Ru1 C4 37.45(15)
C2 Ru1 C4 61.98(16)
C1 Ru1 C4 62.01(16)
C3 Ru1 C4 36.61(15)
N1S Ru1 P2 86.22(9)
C5 Ru1 P2 108.57(11)
C2 Ru1 P2 123.19(12)
C1 Ru1 P2 99.58(12)
C3 Ru1 P2 160.09(11)
C4 Ru1 P2 143.49(11)
N1S Ru1 P1 85.92(9)
C5 Ru1 P1 166.43(11)
C2 Ru1 P1 106.06(11)
C1 Ru1 P1 136.89(11)
C3 Ru1 P1 104.24(11)
C4 Ru1 P1 131.80(11)
P2 Ru1 P1 83.77(4)
C2 C1 C5 108.2(4)
C2 C1 C6 126.8(4)
C5 C1 C6 123.9(4)
C2 C1 Ru1 71.3(2)
C5 C1 Ru1 70.7(2)
C6 C1 Ru1 132.8(3)
C1 C2 C3 107.4(4)
C1 C2 C7 125.7(4)
C3 C2 C7 125.7(4)
C1 C2 Ru1 71.4(2)
C3 C2 Ru1 71.7(2)
C7 C2 Ru1 132.1(3)
C4 C3 C2 108.5(4)
C4 C3 C8 125.7(4)
C2 C3 C8 125.0(4)
C4 C3 Ru1 71.8(2)
C2 C3 Ru1 71.0(2)
C8 C3 Ru1 130.9(3)
C3 C4 C5 108.5(4)
C3 C4 C9 127.0(4)
C5 C4 C9 124.5(4)
C3 C4 Ru1 71.6(2)
C5 C4 Ru1 70.4(2)
C9 C4 Ru1 125.2(3)
C1 C5 C4 107.2(4)
C1 C5 C10 127.8(4)
C4 C5 C10 124.2(4)
C1 C5 Ru1 71.8(2)
C4 C5 Ru1 72.1(2)
C10 C5 Ru1 129.5(3)
C1 C6 H6A 109.5
C1 C6 H6B 109.5
H6A C6 H6B 109.5
C1 C6 H6C 109.5
H6A C6 H6C 109.5
H6B C6 H6C 109.5
C2 C7 H7A 109.5
C2 C7 H7B 109.5
H7A C7 H7B 109.5
C2 C7 H7C 109.5
H7A C7 H7C 109.5
H7B C7 H7C 109.5
C3 C8 H8A 109.5
C3 C8 H8B 109.5
H8A C8 H8B 109.5
C3 C8 H8C 109.5
H8A C8 H8C 109.5
H8B C8 H8C 109.5
C4 C9 H9A 109.5
C4 C9 H9B 109.5
H9A C9 H9B 109.5
C4 C9 H9C 109.5
H9A C9 H9C 109.5
H9B C9 H9C 109.5
C5 C10 H10A 109.5
C5 C10 H10B 109.5
H10A C10 H10B 109.5
C5 C10 H10C 109.5
H10A C10 H10C 109.5
H10B C10 H10C 109.5
C11A P1 C11B 98.14(17)
C11A P1 C1A 109.58(18)
C11B P1 C1A 96.20(17)
C11A P1 Ru1 118.14(12)
C11B P1 Ru1 124.75(14)
C1A P1 Ru1 107.53(13)
C16A C11A C12A 114.9(4)
C16A C11A P1 122.4(3)
C12A C11A P1 122.6(3)
F12A C12A C13A 115.9(4)
F12A C12A C11A 120.6(4)
C13A C12A C11A 123.5(4)
F13A C13A C14A 120.3(4)
F13A C13A C12A 120.5(4)
C14A C13A C12A 119.2(4)
F14A C14A C15A 119.9(4)
F14A C14A C13A 120.5(4)
C15A C14A C13A 119.6(4)
F15A C15A C14A 120.5(4)
F15A C15A C16A 120.0(4)
C14A C15A C16A 119.5(4)
F16A C16A C11A 119.9(4)
F16A C16A C15A 116.8(4)
C11A C16A C15A 123.3(4)
C12B C11B C16B 114.7(4)
C12B C11B P1 125.4(3)
C16B C11B P1 119.8(3)
F12B C12B C11B 120.9(4)
F12B C12B C13B 115.5(4)
C11B C12B C13B 123.6(4)
F13B C13B C14B 120.6(4)
F13B C13B C12B 120.4(4)
C14B C13B C12B 119.0(4)
F14B C14B C15B 119.9(4)
F14B C14B C13B 120.0(4)
C15B C14B C13B 120.0(4)
F15B C15B C16B 120.3(4)
F15B C15B C14B 120.2(4)
C16B C15B C14B 119.5(4)
F16B C16B C15B 116.6(4)
F16B C16B C11B 120.3(3)
C15B C16B C11B 123.1(4)
C2A C1A P1 114.2(3)
C2A C1A H1A1 108.7
P1 C1A H1A1 108.7
C2A C1A H1A2 108.7
P1 C1A H1A2 108.7
H1A1 C1A H1A2 107.6
C1A C2A P2 111.4(3)
C1A C2A H2A1 109.3
P2 C2A H2A1 109.3
C1A C2A H2A2 109.3
P2 C2A H2A2 109.3
H2A1 C2A H2A2 108.0
C21B P2 C21A 103.55(19)
C21B P2 C2A 96.07(18)
C21A P2 C2A 106.68(19)
C21B P2 Ru1 126.11(15)
C21A P2 Ru1 109.75(13)
C2A P2 Ru1 112.68(13)
C22A C21A C26A 114.6(4)
C22A C21A P2 120.8(3)
C26A C21A P2 123.5(3)
F22A C22A C23A 117.3(4)
F22A C22A C21A 119.1(4)
C23A C22A C21A 123.6(5)
F23A C23A C24A 120.7(5)
F23A C23A C22A 120.7(5)
C24A C23A C22A 118.5(5)
F24A C24A C23A 119.3(5)
F24A C24A C25A 120.0(5)
C23A C24A C25A 120.7(5)
F25A C25A C26A 120.4(5)
F25A C25A C24A 120.6(5)
C26A C25A C24A 119.0(5)
F26A C26A C25A 116.6(4)
F26A C26A C21A 120.0(4)
C25A C26A C21A 123.4(5)
C22B C21B C26B 114.9(4)
C22B C21B P2 120.0(3)
C26B C21B P2 124.0(3)
F22B C22B C23B 115.7(4)
F22B C22B C21B 120.6(4)
C23B C22B C21B 123.7(5)
F23B C23B C24B 120.1(4)
F23B C23B C22B 120.1(5)
C24B C23B C22B 119.8(5)
F24B C24B C23B 120.4(5)
F24B C24B C25B 119.7(5)
C23B C24B C25B 119.9(4)
F25B C25B C24B 120.7(4)
F25B C25B C26B 120.0(5)
C24B C25B C26B 119.2(5)
F26B C26B C25B 116.5(4)
F26B C26B C21B 121.0(4)
C25B C26B C21B 122.5(5)
C2S N1S Ru1 173.1(3)
N1S C2S C3S 178.2(5)
C2S C3S H3S1 109.5
C2S C3S H3S2 109.5
H3S1 C3S H3S2 109.5
C2S C3S H3S3 109.5
H3S1 C3S H3S3 109.5
H3S2 C3S H3S3 109.5
F31 P3 F32 91.37(18)
F31 P3 F36 90.86(17)
F32 P3 F36 89.35(16)
F31 P3 F33 90.61(17)
F32 P3 F33 178.02(18)
F36 P3 F33 90.52(16)
F31 P3 F35 90.16(17)
F32 P3 F35 90.29(16)
F36 P3 F35 178.93(17)
F33 P3 F35 89.80(17)
F31 P3 F34 179.43(18)
F32 P3 F34 89.20(17)
F36 P3 F34 89.24(16)
F33 P3 F34 88.83(16)
F35 P3 F34 89.75(15)

loop_
_geom_bond_atom_site_label_1
_geom_bond_atom_site_label_2
_geom_bond_distance
Ru1 N1S 2.048(3)
Ru1 C5 2.224(4)
Ru1 C2 2.235(4)
Ru1 C1 2.238(4)
Ru1 C3 2.244(4)
Ru1 C4 2.247(4)
Ru1 P2 2.2936(11)
Ru1 P1 2.3019(11)
C1 C2 1.432(6)
C1 C5 1.434(6)
C1 C6 1.503(6)
C2 C3 1.433(6)
C2 C7 1.496(6)
C3 C4 1.410(6)
C3 C8 1.515(6)
C4 C5 1.435(6)
C4 C9 1.486(6)
C5 C10 1.510(6)
C6 H6A 0.9800
C6 H6B 0.9800
C6 H6C 0.9800
C7 H7A 0.9800
C7 H7B 0.9800
C7 H7C 0.9800
C8 H8A 0.9800
C8 H8B 0.9800
C8 H8C 0.9800
C9 H9A 0.9800
C9 H9B 0.9800
C9 H9C 0.9800
C10 H10A 0.9800
C10 H10B 0.9800
C10 H10C 0.9800
P1 C11A 1.844(4)
P1 C11B 1.851(4)
P1 C1A 1.857(4)
C11A C16A 1.380(5)
C11A C12A 1.385(5)
C12A F12A 1.343(4)
C12A C13A 1.384(6)
C13A F13A 1.333(5)
C13A C14A 1.377(6)
C14A F14A 1.334(5)
C14A C15A 1.367(6)
C15A F15A 1.335(5)
C15A C16A 1.389(6)
C16A F16A 1.347(5)
C11B C12B 1.378(6)
C11B C16B 1.403(5)
C12B F12B 1.351(5)
C12B C13B 1.382(6)
C13B F13B 1.339(5)
C13B C14B 1.374(6)
C14B F14B 1.337(5)
C14B C15B 1.371(6)
C15B F15B 1.342(5)
C15B C16B 1.370(6)
C16B F16B 1.351(5)
C1A C2A 1.538(5)
C1A H1A1 0.9900
C1A H1A2 0.9900
C2A P2 1.846(4)
C2A H2A1 0.9900
C2A H2A2 0.9900
P2 C21B 1.841(4)
P2 C21A 1.842(4)
C21A C22A 1.387(6)
C21A C26A 1.398(6)
C22A F22A 1.347(5)
C22A C23A 1.380(6)
C23A F23A 1.328(5)
C23A C24A 1.367(7)
C24A F24A 1.347(5)
C24A C25A 1.377(8)
C25A F25A 1.336(6)
C25A C26A 1.363(6)
C26A F26A 1.349(5)
C21B C22B 1.389(6)
C21B C26B 1.395(6)
C22B F22B 1.352(5)
C22B C23B 1.368(6)
C23B F23B 1.341(5)
C23B C24B 1.363(7)
C24B F24B 1.342(5)
C24B C25B 1.379(7)
C25B F25B 1.333(5)
C25B C26B 1.391(6)
C26B F26B 1.328(5)
N1S C2S 1.129(5)
C2S C3S 1.453(6)
C3S H3S1 0.9800
C3S H3S2 0.9800
C3S H3S3 0.9800
P3 F31 1.574(3)
P3 F32 1.582(3)
P3 F36 1.595(3)
P3 F33 1.596(3)
P3 F35 1.598(3)
P3 F34 1.600(3)
